data_2210749
loop_
_publ_author_name
'Wang, Hai-Bo'
'Liu, Zhi-Qian '
Wang,Hai-Bo
'Yan, Xiao-Chen '

_publ_section_title
;
 5-Chloromethyl-3-(2,4-dichlorophenyl)-1,2,4-oxadiazole
;
_journal_coeditor_code OB2069
_journal_issue 10
_journal_name_full 'Acta Crystallographica Section E'
_journal_page_first o4715
_journal_page_last o4716
_journal_paper_doi 10.1107/S1600536806038785
_journal_volume 62
_journal_year 2006
_chemical_formula_iupac 'C9 H5 Cl3 N2 O'
_chemical_formula_moiety 'C9 H5 Cl3 N2 O'
_chemical_formula_sum 'C9 H5 Cl3 N2 O'
_chemical_formula_weight 263.50
_chemical_name_systematic
;
5-chloromethyl-3-(2,4-dichlorophenyl)-1,2,4-oxadiazole
;
_space_group_IT_number 14
_symmetry_cell_setting monoclinic
_symmetry_space_group_name_Hall '-P 2yn'
_symmetry_space_group_name_H-M 'P 1 21/n 1'
_atom_sites_solution_hydrogens geom
_atom_sites_solution_primary direct
_atom_sites_solution_secondary difmap
_cell_angle_alpha 90.00
_cell_angle_beta 113.20(3)
_cell_angle_gamma 90.00
_cell_formula_units_Z 4
_cell_length_a 7.9010(16)
_cell_length_b 14.987(3)
_cell_length_c 9.7400(19)
_cell_measurement_reflns_used 25
_cell_measurement_temperature 293(2)
_cell_measurement_theta_max 12
_cell_measurement_theta_min 9
_cell_volume 1060.1(4)
_computing_cell_refinement 'CAD-4 Software'
_computing_data_collection 'CAD-4 Software (Enraf--Nonius, 1989)'
_computing_data_reduction 'XCAD4 (Harms & Wocadlo, 1995)'
_computing_molecular_graphics 'SHELXTL (Siemens, 1996)'
_computing_publication_material SHELXL97
_computing_structure_refinement 'SHELXL97 (Sheldrick, 1997)'
_computing_structure_solution 'SHELXS97 (Sheldrick, 1997)'
_diffrn_ambient_temperature 293(2)
_diffrn_measured_fraction_theta_full 1.000
_diffrn_measured_fraction_theta_max 1.000
_diffrn_measurement_device_type 'Enraf--Nonius CAD-4'
_diffrn_measurement_method \w/2\q
_diffrn_radiation_monochromator graphite
_diffrn_radiation_source 'fine-focus sealed tube'
_diffrn_radiation_type MoK\a
_diffrn_radiation_wavelength 0.71073
_diffrn_reflns_av_R_equivalents 0.0351
_diffrn_reflns_av_sigmaI/netI 0.0284
_diffrn_reflns_limit_h_max 9
_diffrn_reflns_limit_h_min 0
_diffrn_reflns_limit_k_max 18
_diffrn_reflns_limit_k_min 0
_diffrn_reflns_limit_l_max 11
_diffrn_reflns_limit_l_min -11
_diffrn_reflns_number 2218
_diffrn_reflns_theta_full 25.96
_diffrn_reflns_theta_max 25.96
_diffrn_reflns_theta_min 2.65
_diffrn_standards_interval_count 200
_diffrn_standards_interval_time 100
_diffrn_standards_number 3
_exptl_absorpt_coefficient_mu 0.835
_exptl_absorpt_correction_T_max 0.7878
_exptl_absorpt_correction_T_min 0.7312
_exptl_absorpt_correction_type psi-scan
_exptl_absorpt_process_details '(North <i>et al.</i>,  1968)'
_exptl_crystal_colour colourless
_exptl_crystal_density_diffrn 1.651
_exptl_crystal_density_method 'not measured'
_exptl_crystal_description block
_exptl_crystal_F_000 528
_exptl_crystal_size_max 0.40
_exptl_crystal_size_mid 0.40
_exptl_crystal_size_min 0.30
_refine_diff_density_max 0.321
_refine_diff_density_min -0.429
_refine_ls_extinction_coef 0.062(7)
_refine_ls_extinction_expression Fc^*^=kFc[1+0.001xFc^2^\l^3^/sin(2\q)]^-1/4^
_refine_ls_extinction_method SHELXL97
_refine_ls_goodness_of_fit_ref 1.051
_refine_ls_hydrogen_treatment constr
_refine_ls_matrix_type full
_refine_ls_number_parameters 137
_refine_ls_number_reflns 2068
_refine_ls_number_restraints 0
_refine_ls_restrained_S_all 1.051
_refine_ls_R_factor_all 0.0620
_refine_ls_R_factor_gt 0.0463
_refine_ls_shift/su_max 0.000
_refine_ls_shift/su_mean 0.000
_refine_ls_structure_factor_coef Fsqd
_refine_ls_weighting_details 'calc w=1/[\s^2^(Fo^2^)+(0.1P)^2^] where P=(Fo^2^+2Fc^2^)/3'
_refine_ls_weighting_scheme calc
_refine_ls_wR_factor_gt 0.1365
_refine_ls_wR_factor_ref 0.1496
_reflns_number_gt 1624
_reflns_number_total 2068
_reflns_threshold_expression I>2\s(I)
_cod_data_source_file ob2069.cif
_cod_data_source_block I
_cod_original_sg_symbol_H-M 'P 21/n'
_cod_database_code 2210749
_cod_database_fobs_code 2210749

loop_
_symmetry_equiv_pos_as_xyz
'x, y, z'
'-x+1/2, y+1/2, -z+1/2'
'-x, -y, -z'
'x-1/2, -y-1/2, z-1/2'

loop_
_atom_site_type_symbol
_atom_site_label
_atom_site_fract_x
_atom_site_fract_y
_atom_site_fract_z
_atom_site_U_iso_or_equiv
_atom_site_adp_type
_atom_site_calc_flag
_atom_site_refinement_flags
_atom_site_occupancy
Cl Cl1 1.30084(14) 0.13305(8) 1.58940(10) 0.0769(4) Uani d . 1
Cl Cl2 1.19557(13) -0.18437(7) 0.63940(10) 0.0707(3) Uani d . 1
Cl Cl3 0.97789(11) 0.12352(5) 0.79112(9) 0.0597(3) Uani d . 1
O O 1.2692(3) 0.19137(13) 1.2556(2) 0.0636(6) Uani d . 1
N N1 1.3665(3) 0.05402(15) 1.2674(3) 0.0454(6) Uani d . 1
N N2 1.1989(4) 0.15913(18) 1.1074(3) 0.0630(8) Uani d . 1
C C1 1.4614(4) 0.1409(2) 1.5042(3) 0.0545(8) Uani d . 1
H H1B 1.5174 0.1996 1.5219 0.065 Uiso calc R 1
H H1C 1.5581 0.0970 1.5475 0.065 Uiso calc R 1
C C2 1.3666(4) 0.12516(19) 1.3413(3) 0.0461(7) Uani d . 1
C C3 1.2605(3) 0.07820(18) 1.1210(3) 0.0413(6) Uani d . 1
C C4 1.2314(3) 0.01518(18) 0.9979(3) 0.0397(6) Uani d . 1
C C5 1.3329(4) -0.06406(19) 1.0319(3) 0.0502(7) Uani d . 1
H H5A 1.4109 -0.0753 1.1306 0.060 Uiso calc R 1
C C6 1.3212(4) -0.1259(2) 0.9245(4) 0.0551(8) Uani d . 1
H H6A 1.3900 -0.1782 0.9501 0.066 Uiso calc R 1
C C7 1.2055(4) -0.1092(2) 0.7779(3) 0.0491(7) Uani d . 1
C C8 1.0998(4) -0.0327(2) 0.7394(3) 0.0485(7) Uani d . 1
H H8A 1.0197 -0.0229 0.6408 0.058 Uiso calc R 1
C C9 1.1141(3) 0.02907(19) 0.8485(3) 0.0422(6) Uani d . 1

loop_
_atom_site_aniso_label
_atom_site_aniso_U_11
_atom_site_aniso_U_22
_atom_site_aniso_U_33
_atom_site_aniso_U_12
_atom_site_aniso_U_13
_atom_site_aniso_U_23
Cl1 0.0658(6) 0.1112(8) 0.0527(5) 0.0126(5) 0.0224(4) 0.0011(5)
Cl2 0.0693(6) 0.0802(6) 0.0645(6) -0.0047(4) 0.0284(4) -0.0242(4)
Cl3 0.0599(5) 0.0527(5) 0.0524(5) 0.0072(3) 0.0070(4) 0.0095(3)
O 0.0836(16) 0.0437(12) 0.0484(12) 0.0060(11) 0.0097(11) -0.0028(9)
N1 0.0444(13) 0.0443(13) 0.0410(12) -0.0014(10) 0.0098(10) -0.0005(10)
N2 0.085(2) 0.0468(15) 0.0440(14) 0.0069(13) 0.0110(13) 0.0007(11)
C1 0.0524(18) 0.0553(18) 0.0467(17) -0.0075(14) 0.0099(13) -0.0071(13)
C2 0.0418(15) 0.0444(15) 0.0471(16) -0.0057(12) 0.0122(12) 0.0006(12)
C3 0.0366(13) 0.0416(15) 0.0427(14) -0.0027(11) 0.0126(11) 0.0062(11)
C4 0.0341(13) 0.0450(14) 0.0384(13) -0.0054(11) 0.0126(10) 0.0030(11)
C5 0.0480(16) 0.0547(17) 0.0406(15) 0.0062(13) 0.0096(12) 0.0019(12)
C6 0.0477(17) 0.0524(17) 0.062(2) 0.0065(13) 0.0176(15) -0.0050(14)
C7 0.0438(16) 0.0564(17) 0.0497(16) -0.0076(13) 0.0213(13) -0.0104(13)
C8 0.0440(15) 0.0621(18) 0.0379(14) -0.0081(13) 0.0144(12) 0.0015(13)
C9 0.0357(13) 0.0466(15) 0.0441(14) -0.0041(11) 0.0154(11) 0.0049(12)

loop_
_atom_type_symbol
_atom_type_description
_atom_type_scat_dispersion_real
_atom_type_scat_dispersion_imag
_atom_type_scat_source
C C 0.0033 0.0016 'International Tables Vol C Tables 4.2.6.8 and 6.1.1.4'
H H 0.0000 0.0000 'International Tables Vol C Tables 4.2.6.8 and 6.1.1.4'
N N 0.0061 0.0033 'International Tables Vol C Tables 4.2.6.8 and 6.1.1.4'
O O 0.0106 0.0060 'International Tables Vol C Tables 4.2.6.8 and 6.1.1.4'
Cl Cl 0.1484 0.1585 'International Tables Vol C Tables 4.2.6.8 and 6.1.1.4'

loop_
_geom_angle_atom_site_label_1
_geom_angle_atom_site_label_2
_geom_angle_atom_site_label_3
_geom_angle
C2 O N2 106.5(2)
C2 N1 C3 103.0(2)
C3 N2 O 103.6(2)
C2 C1 Cl1 109.7(2)
C2 C1 H1B 109.7
Cl1 C1 H1B 109.7
C2 C1 H1C 109.7
Cl1 C1 H1C 109.7
H1B C1 H1C 108.2
N1 C2 O 113.3(3)
N1 C2 C1 128.3(3)
O C2 C1 118.5(3)
N2 C3 N1 113.6(2)
N2 C3 C4 125.9(2)
N1 C3 C4 120.5(2)
C5 C4 C9 117.2(3)
C5 C4 C3 117.4(2)
C9 C4 C3 125.4(3)
C6 C5 C4 122.2(3)
C6 C5 H5A 118.9
C4 C5 H5A 118.9
C5 C6 C7 118.9(3)
C5 C6 H6A 120.5
C7 C6 H6A 120.5
C8 C7 C6 121.0(3)
C8 C7 Cl2 119.4(2)
C6 C7 Cl2 119.6(2)
C9 C8 C7 119.4(3)
C9 C8 H8A 120.3
C7 C8 H8A 120.3
C8 C9 C4 121.4(3)
C8 C9 Cl3 116.6(2)
C4 C9 Cl3 122.0(2)

loop_
_geom_bond_atom_site_label_1
_geom_bond_atom_site_label_2
_geom_bond_distance
Cl1 C1 1.773(4)
Cl2 C7 1.736(3)
Cl3 C9 1.732(3)
O C2 1.329(4)
O N2 1.412(3)
N1 C2 1.286(4)
N1 C3 1.387(3)
N2 C3 1.294(4)
C1 C2 1.482(4)
C1 H1B 0.9700
C1 H1C 0.9700
C3 C4 1.472(4)
C4 C5 1.398(4)
C4 C9 1.399(4)
C5 C6 1.373(4)
C5 H5A 0.9300
C6 C7 1.382(4)
C6 H6A 0.9300
C7 C8 1.380(4)
C8 C9 1.380(4)
C8 H8A 0.9300

loop_
_geom_hbond_atom_site_label_D
_geom_hbond_atom_site_label_H
_geom_hbond_atom_site_label_A
_geom_hbond_site_symmetry_A
_geom_hbond_distance_DH
_geom_hbond_distance_HA
_geom_hbond_distance_DA
_geom_hbond_angle_DHA
C1 H1B N2 4_666 0.97 2.51 3.468(4) 170.5
C5 H5A N1 . 0.93 2.45 2.825(4) 103.9

loop_
_geom_torsion_atom_site_label_1
_geom_torsion_atom_site_label_2
_geom_torsion_atom_site_label_3
_geom_torsion_atom_site_label_4
_geom_torsion
C2 O N2 C3 0.3(3)
C3 N1 C2 O 0.7(3)
C3 N1 C2 C1 -178.5(3)
N2 O C2 N1 -0.7(4)
N2 O C2 C1 178.6(3)
Cl1 C1 C2 N1 -102.1(3)
Cl1 C1 C2 O 78.7(3)
O N2 C3 N1 0.1(3)
O N2 C3 C4 -178.0(2)
C2 N1 C3 N2 -0.5(3)
C2 N1 C3 C4 177.8(2)
N2 C3 C4 C5 169.9(3)
N1 C3 C4 C5 -8.1(4)
N2 C3 C4 C9 -8.2(4)
N1 C3 C4 C9 173.7(2)
C9 C4 C5 C6 0.7(4)
C3 C4 C5 C6 -177.6(3)
C4 C5 C6 C7 0.1(5)
C5 C6 C7 C8 -1.4(5)
C5 C6 C7 Cl2 177.5(2)
C6 C7 C8 C9 1.9(4)
Cl2 C7 C8 C9 -177.0(2)
C7 C8 C9 C4 -1.0(4)
C7 C8 C9 Cl3 179.7(2)
C5 C4 C9 C8 -0.3(4)
C3 C4 C9 C8 177.9(2)
C5 C4 C9 Cl3 179.0(2)
C3 C4 C9 Cl3 -2.8(4)

loop_
_cod_related_entry_id
_cod_related_entry_database
_cod_related_entry_code
1 ChemSpider 12332824
